data_4127209
loop_
_publ_author_name
'Uraguchi, Daisuke'
'Yamada, Kohei'
'Sato, Makoto'
'Ooi, Takashi'

_publ_section_title
;
 Catalyst-Directed Guidance of Sulfur-Substituted Enediolates to
 Stereoselective Carbon-Carbon Bond Formation with Aldehydes.
;
_journal_name_full 'Journal of the American Chemical Society'
_journal_paper_doi 10.1021/jacs.7b12949
_journal_year 2018
_chemical_absolute_configuration ad
_chemical_formula_moiety 'C18 H18 O4 S'
_chemical_formula_sum 'C18 H18 O4 S'
_chemical_formula_weight 330.38
_space_group_crystal_system monoclinic
_space_group_IT_number 4
_space_group_name_Hall 'P 2yb'
_space_group_name_H-M_alt 'P 1 21 1'
_symmetry_space_group_name_Hall 'P 2yb'
_symmetry_space_group_name_H-M 'P 1 21 1'
_atom_sites_solution_hydrogens mixed
_atom_sites_solution_primary direct
_atom_sites_solution_secondary difmap
_audit_creation_method SHELXL-2014/7
_cell_angle_alpha 90
_cell_angle_beta 92.404(3)
_cell_angle_gamma 90
_cell_formula_units_Z 2
_cell_length_a 7.5795(14)
_cell_length_b 5.7344(12)
_cell_length_c 18.702(4)
_cell_measurement_reflns_used 3118
_cell_measurement_temperature 123(2)
_cell_measurement_theta_max 27.5
_cell_measurement_theta_min 2.7
_cell_volume 812.1(3)
_computing_cell_refinement 'CrystalClear-SM Expert 2.1 b29 (Rigaku, 2013)'
_computing_data_collection 'CrystalClear-SM Expert 2.1 b29 (Rigaku, 2013)'
_computing_data_reduction 'CrystalClear-SM Expert 2.1 b29 (Rigaku, 2013)'
_computing_molecular_graphics SHELXTL-v6.1
_computing_publication_material YADOKARI-XG
_computing_structure_refinement 'SHELXL-2014/7 (Sheldrick, 2014)'
_computing_structure_solution SIR-97
_diffrn_ambient_temperature 123(2)
_diffrn_detector_area_resol_mean 5.8140
_diffrn_measured_fraction_theta_full 0.975
_diffrn_measured_fraction_theta_max 0.974
_diffrn_measurement_device_type 'Rigaku Pilatus 200K'
_diffrn_measurement_method 'profile data from \w-scans'
_diffrn_radiation_type MoK\a
_diffrn_radiation_wavelength 0.71075
_diffrn_reflns_av_R_equivalents 0.0126
_diffrn_reflns_av_unetI/netI 0.0139
_diffrn_reflns_Laue_measured_fraction_full 0.975
_diffrn_reflns_Laue_measured_fraction_max 0.974
_diffrn_reflns_limit_h_max 8
_diffrn_reflns_limit_h_min -9
_diffrn_reflns_limit_k_max 6
_diffrn_reflns_limit_k_min -6
_diffrn_reflns_limit_l_max 22
_diffrn_reflns_limit_l_min -22
_diffrn_reflns_number 5637
_diffrn_reflns_point_group_measured_fraction_full 0.887
_diffrn_reflns_point_group_measured_fraction_max 0.885
_diffrn_reflns_theta_full 25.242
_diffrn_reflns_theta_max 25.495
_diffrn_reflns_theta_min 3.271
_diffrn_source 'Rotating Anode'
_exptl_absorpt_coefficient_mu 0.217
_exptl_absorpt_correction_T_max 1.000
_exptl_absorpt_correction_T_min 0.917
_exptl_absorpt_correction_type multi-scan
_exptl_crystal_colour Colorless
_exptl_crystal_density_diffrn 1.351
_exptl_crystal_description Prism
_exptl_crystal_F_000 348
_exptl_crystal_size_max 0.200
_exptl_crystal_size_mid 0.200
_exptl_crystal_size_min 0.100
_refine_diff_density_max 0.195
_refine_diff_density_min -0.208
_refine_diff_density_rms 0.045
_refine_ls_abs_structure_details
;
 Flack x determined using 1024 quotients [(I+)-(I-)]/[(I+)+(I-)]
 (Parsons, Flack and Wagner, Acta Cryst. B69 (2013) 249-259).
;
_refine_ls_abs_structure_Flack -0.003(15)
_refine_ls_extinction_method none
_refine_ls_goodness_of_fit_ref 1.094
_refine_ls_hydrogen_treatment mixed
_refine_ls_matrix_type full
_refine_ls_number_parameters 214
_refine_ls_number_reflns 2679
_refine_ls_number_restraints 1
_refine_ls_restrained_S_all 1.094
_refine_ls_R_factor_all 0.0204
_refine_ls_R_factor_gt 0.0201
_refine_ls_shift/su_max 0.000
_refine_ls_shift/su_mean 0.000
_refine_ls_structure_factor_coef Fsqd
_refine_ls_weighting_details 'w=1/[\s^2^(Fo^2^)+(0.0293P)^2^+0.1750P] where P=(Fo^2^+2Fc^2^)/3'
_refine_ls_weighting_scheme calc
_refine_ls_wR_factor_gt 0.0547
_refine_ls_wR_factor_ref 0.0549
_reflns_Friedel_coverage 0.641
_reflns_Friedel_fraction_full 0.778
_reflns_Friedel_fraction_max 0.774
_reflns_number_gt 2643
_reflns_number_total 2679
_reflns_threshold_expression 'I > 2\s(I)'
_cod_data_source_file ja7b12949_si_005.cif
_cod_data_source_block 5a
_cod_depositor_comments
;
The following automatic conversions were performed:

'_exptl_absorpt_correction_type' value 'Multi-scan' changed to
'multi-scan' according to
/home/data/users/saulius/crontab/automatic-downloads/rss-feeds/ACS/lib/dictionaries/cif_core.dic
dictionary named 'cif_core.dic' version 2.4.2 from 2011-04-26.

Automatic conversion script
Id: cif_fix_values 4973 2017-02-22 13:04:09Z antanas 
;
_cod_database_code 4127209
_shelx_shelxl_version_number 2014/7
_shelx_space_group_comment
;
The symmetry employed for this shelxl refinement is uniquely defined
by the following loop, which should always be used as a source of
symmetry information in preference to the above space-group names.
They are only intended as comments.
;
_shelx_estimated_absorpt_t_min 0.958
_shelx_estimated_absorpt_t_max 0.979

loop_
_space_group_symop_operation_xyz
'x, y, z'
'-x, y+1/2, -z'

loop_
_atom_site_label
_atom_site_type_symbol
_atom_site_fract_x
_atom_site_fract_y
_atom_site_fract_z
_atom_site_U_iso_or_equiv
_atom_site_adp_type
_atom_site_occupancy
_atom_site_site_symmetry_order
_atom_site_calc_flag
_atom_site_refinement_flags_posn
_atom_site_refinement_flags_adp
S1 S 0.08537(6) 0.66066(8) 0.34250(2) 0.01932(12) Uani 1 1 d . .
O3 O 0.38904(14) 0.6755(2) 0.20081(6) 0.0147(3) Uani 1 1 d . .
O4 O 0.66033(17) 0.8339(3) 0.20012(8) 0.0266(3) Uani 1 1 d . .
O1 O 0.31766(18) 1.0041(3) 0.32951(7) 0.0229(3) Uani 1 1 d . .
O2 O 0.02338(18) 0.7416(2) 0.20020(7) 0.0160(3) Uani 1 1 d . .
C7 C 0.2027(2) 0.8872(3) 0.30069(9) 0.0146(4) Uani 1 1 d . .
C13 C 0.2829(2) 0.9090(3) 0.09806(9) 0.0144(4) Uani 1 1 d . .
C1 C 0.1837(2) 0.6638(4) 0.43056(8) 0.0166(3) Uani 1 1 d . .
C11 C 0.5647(2) 0.6730(4) 0.21413(9) 0.0169(4) Uani 1 1 d . .
C18 C 0.3405(2) 1.1047(3) 0.06162(10) 0.0189(4) Uani 1 1 d . .
H2 H 0.3991 1.2271 0.0873 0.023 Uiso 1 1 calc R U
C14 C 0.1990(2) 0.7291(3) 0.06004(10) 0.0173(4) Uani 1 1 d . .
H3 H 0.1608 0.5941 0.0845 0.021 Uiso 1 1 calc R U
C3 C 0.2204(3) 0.8297(4) 0.54779(10) 0.0209(4) Uani 1 1 d . .
H4 H 0.2007 0.9532 0.5804 0.025 Uiso 1 1 calc R U
C10 C 0.3109(2) 0.8988(3) 0.17845(9) 0.0137(4) Uani 1 1 d . .
H5 H 0.3939 1.0266 0.1938 0.016 Uiso 1 1 calc R U
C12 C 0.6221(3) 0.4479(4) 0.24745(11) 0.0255(4) Uani 1 1 d . .
H6 H 0.7387 0.4674 0.2713 0.038 Uiso 1 1 calc R U
H7 H 0.6284 0.3280 0.2103 0.038 Uiso 1 1 calc R U
H8 H 0.5369 0.4002 0.2826 0.038 Uiso 1 1 calc R U
C2 C 0.1518(2) 0.8439(4) 0.47772(10) 0.0186(4) Uani 1 1 d . .
H9 H 0.0840 0.9754 0.4624 0.022 Uiso 1 1 calc R U
C16 C 0.2269(3) 0.9433(4) -0.04963(10) 0.0225(4) Uani 1 1 d . .
H10 H 0.2064 0.9557 -0.0999 0.027 Uiso 1 1 calc R U
C6 C 0.2828(2) 0.4698(4) 0.45250(10) 0.0198(4) Uani 1 1 d . .
H11 H 0.3046 0.3473 0.4198 0.024 Uiso 1 1 calc R U
C15 C 0.1710(3) 0.7471(4) -0.01384(10) 0.0208(4) Uani 1 1 d . .
H12 H 0.1135 0.6243 -0.0398 0.025 Uiso 1 1 calc R U
C9 C 0.0632(2) 1.1625(4) 0.21192(9) 0.0202(4) Uani 1 1 d . .
H13 H -0.0406 1.1758 0.2412 0.030 Uiso 1 1 calc R U
H14 H 0.0280 1.1876 0.1615 0.030 Uiso 1 1 calc R U
H15 H 0.1508 1.2800 0.2272 0.030 Uiso 1 1 calc R U
C8 C 0.1430(2) 0.9206(3) 0.22107(9) 0.0140(4) Uani 1 1 d . .
C17 C 0.3127(2) 1.1218(4) -0.01217(10) 0.0221(4) Uani 1 1 d . .
H16 H 0.3524 1.2554 -0.0369 0.026 Uiso 1 1 calc R U
C4 C 0.3174(2) 0.6358(4) 0.57031(9) 0.0211(4) Uani 1 1 d . .
H17 H 0.3618 0.6257 0.6185 0.025 Uiso 1 1 calc R U
C5 C 0.3496(2) 0.4579(4) 0.52302(10) 0.0215(4) Uani 1 1 d . .
H18 H 0.4174 0.3267 0.5385 0.026 Uiso 1 1 calc R U
H1 H -0.076(4) 0.790(5) 0.2010(15) 0.041(8) Uiso 1 1 d . .

loop_
_atom_site_aniso_label
_atom_site_aniso_U_11
_atom_site_aniso_U_22
_atom_site_aniso_U_33
_atom_site_aniso_U_23
_atom_site_aniso_U_13
_atom_site_aniso_U_12
S1 0.0196(2) 0.0234(2) 0.01475(19) 0.00046(19) -0.00183(16) -0.0070(2)
O3 0.0091(5) 0.0151(6) 0.0199(5) 0.0013(6) -0.0014(4) 0.0022(6)
O4 0.0104(7) 0.0253(8) 0.0440(9) 0.0032(7) -0.0003(6) -0.0004(6)
O1 0.0230(7) 0.0259(8) 0.0194(6) -0.0010(5) -0.0049(6) -0.0088(6)
O2 0.0088(6) 0.0197(7) 0.0195(6) -0.0026(5) -0.0011(5) -0.0009(5)
C7 0.0122(8) 0.0154(9) 0.0161(8) -0.0019(7) 0.0011(7) 0.0024(7)
C13 0.0089(8) 0.0164(9) 0.0179(9) 0.0007(7) 0.0016(7) 0.0033(7)
C1 0.0138(8) 0.0213(8) 0.0148(7) 0.0008(8) 0.0006(6) -0.0032(9)
C11 0.0101(8) 0.0233(9) 0.0172(7) -0.0036(8) -0.0007(6) 0.0036(9)
C18 0.0154(9) 0.0177(10) 0.0239(9) 0.0005(7) 0.0024(7) -0.0012(7)
C14 0.0154(9) 0.0169(10) 0.0197(8) 0.0006(7) 0.0011(7) 0.0010(7)
C3 0.0209(10) 0.0230(10) 0.0189(9) -0.0056(8) 0.0025(8) -0.0003(8)
C10 0.0112(8) 0.0116(9) 0.0180(8) -0.0007(7) -0.0019(7) 0.0009(7)
C12 0.0163(9) 0.0289(11) 0.0309(10) 0.0061(9) -0.0025(8) 0.0070(9)
C2 0.0159(9) 0.0189(10) 0.0210(9) -0.0002(8) 0.0017(7) 0.0013(8)
C16 0.0218(10) 0.0293(12) 0.0165(9) 0.0028(8) 0.0022(8) 0.0053(9)
C6 0.0191(9) 0.0184(10) 0.0220(9) -0.0034(8) 0.0023(7) -0.0015(8)
C15 0.0201(10) 0.0232(10) 0.0188(9) -0.0029(8) -0.0010(7) -0.0001(8)
C9 0.0188(8) 0.0195(9) 0.0221(8) -0.0024(9) -0.0013(7) 0.0078(9)
C8 0.0114(8) 0.0146(9) 0.0158(8) -0.0025(7) -0.0025(7) 0.0000(7)
C17 0.0210(9) 0.0206(11) 0.0251(9) 0.0071(8) 0.0062(7) 0.0010(8)
C4 0.0186(9) 0.0284(11) 0.0163(8) 0.0022(9) -0.0018(7) -0.0025(9)
C5 0.0188(10) 0.0202(10) 0.0253(9) 0.0030(8) -0.0018(8) 0.0028(8)

loop_
_atom_type_symbol
_atom_type_description
_atom_type_scat_dispersion_real
_atom_type_scat_dispersion_imag
_atom_type_scat_source
C C 0.0033 0.0016 'International Tables Vol C Tables 4.2.6.8 and 6.1.1.4'
H H 0.0000 0.0000 'International Tables Vol C Tables 4.2.6.8 and 6.1.1.4'
O O 0.0106 0.0060 'International Tables Vol C Tables 4.2.6.8 and 6.1.1.4'
S S 0.1246 0.1234 'International Tables Vol C Tables 4.2.6.8 and 6.1.1.4'

loop_
_geom_angle_atom_site_label_1
_geom_angle_atom_site_label_2
_geom_angle_atom_site_label_3
_geom_angle
C7 S1 C1 101.66(9)
C11 O3 C10 116.61(15)
C8 O2 H1 110(2)
O1 C7 C8 122.43(17)
O1 C7 S1 125.11(14)
C8 C7 S1 112.46(12)
C14 C13 C18 119.57(16)
C14 C13 C10 121.45(16)
C18 C13 C10 118.98(16)
C2 C1 C6 120.89(15)
C2 C1 S1 121.26(15)
C6 C1 S1 117.66(15)
O4 C11 O3 123.37(19)
O4 C11 C12 125.77(16)
O3 C11 C12 110.86(17)
C17 C18 C13 120.31(17)
C17 C18 H2 119.8
C13 C18 H2 119.8
C13 C14 C15 119.94(17)
C13 C14 H3 120.0
C15 C14 H3 120.0
C4 C3 C2 120.29(18)
C4 C3 H4 119.9
C2 C3 H4 119.9
O3 C10 C13 110.89(14)
O3 C10 C8 104.91(14)
C13 C10 C8 115.40(14)
O3 C10 H5 108.5
C13 C10 H5 108.5
C8 C10 H5 108.5
C11 C12 H6 109.5
C11 C12 H7 109.5
H6 C12 H7 109.5
C11 C12 H8 109.5
H6 C12 H8 109.5
H7 C12 H8 109.5
C1 C2 C3 119.17(18)
C1 C2 H9 120.4
C3 C2 H9 120.4
C15 C16 C17 120.14(17)
C15 C16 H10 119.9
C17 C16 H10 119.9
C1 C6 C5 119.14(17)
C1 C6 H11 120.4
C5 C6 H11 120.4
C16 C15 C14 120.18(18)
C16 C15 H12 119.9
C14 C15 H12 119.9
C8 C9 H13 109.5
C8 C9 H14 109.5
H13 C9 H14 109.5
C8 C9 H15 109.5
H13 C9 H15 109.5
H14 C9 H15 109.5
O2 C8 C9 112.59(14)
O2 C8 C10 109.48(14)
C9 C8 C10 110.52(15)
O2 C8 C7 109.50(14)
C9 C8 C7 108.64(14)
C10 C8 C7 105.89(13)
C16 C17 C18 119.85(18)
C16 C17 H16 120.1
C18 C17 H16 120.1
C5 C4 C3 120.23(16)
C5 C4 H17 119.9
C3 C4 H17 119.9
C4 C5 C6 120.26(18)
C4 C5 H18 119.9
C6 C5 H18 119.9

loop_
_geom_bond_atom_site_label_1
_geom_bond_atom_site_label_2
_geom_bond_distance
S1 C7 1.7745(19)
S1 C1 1.7792(16)
O3 C11 1.344(2)
O3 C10 1.464(2)
O4 C11 1.209(3)
O1 C7 1.208(2)
O2 C8 1.414(2)
O2 H1 0.80(3)
C7 C8 1.550(2)
C13 C14 1.392(3)
C13 C18 1.393(3)
C13 C10 1.511(2)
C1 C2 1.386(3)
C1 C6 1.394(3)
C11 C12 1.491(3)
C18 C17 1.391(3)
C18 H2 0.9500
C14 C15 1.393(3)
C14 H3 0.9500
C3 C4 1.389(3)
C3 C2 1.392(3)
C3 H4 0.9500
C10 C8 1.535(3)
C10 H5 1.0000
C12 H6 0.9800
C12 H7 0.9800
C12 H8 0.9800
C2 H9 0.9500
C16 C15 1.385(3)
C16 C17 1.387(3)
C16 H10 0.9500
C6 C5 1.394(3)
C6 H11 0.9500
C15 H12 0.9500
C9 C8 1.520(3)
C9 H13 0.9800
C9 H14 0.9800
C9 H15 0.9800
C17 H16 0.9500
C4 C5 1.378(3)
C4 H17 0.9500
C5 H18 0.9500

loop_
_geom_torsion_atom_site_label_1
_geom_torsion_atom_site_label_2
_geom_torsion_atom_site_label_3
_geom_torsion_atom_site_label_4
_geom_torsion
C1 S1 C7 O1 -0.18(19)
C1 S1 C7 C8 179.33(13)
C7 S1 C1 C2 71.47(17)
C7 S1 C1 C6 -113.51(15)
C10 O3 C11 O4 -9.5(2)
C10 O3 C11 C12 170.80(15)
C14 C13 C18 C17 0.7(3)
C10 C13 C18 C17 -178.40(17)
C18 C13 C14 C15 -0.9(3)
C10 C13 C14 C15 178.25(16)
C11 O3 C10 C13 98.39(16)
C11 O3 C10 C8 -136.40(14)
C14 C13 C10 O3 49.5(2)
C18 C13 C10 O3 -131.36(16)
C14 C13 C10 C8 -69.6(2)
C18 C13 C10 C8 109.57(19)
C6 C1 C2 C3 0.1(3)
S1 C1 C2 C3 174.97(15)
C4 C3 C2 C1 -0.9(3)
C2 C1 C6 C5 0.3(3)
S1 C1 C6 C5 -174.76(14)
C17 C16 C15 C14 0.7(3)
C13 C14 C15 C16 0.1(3)
O3 C10 C8 O2 -64.32(16)
C13 C10 C8 O2 58.0(2)
O3 C10 C8 C9 171.10(12)
C13 C10 C8 C9 -66.57(19)
O3 C10 C8 C7 53.63(16)
C13 C10 C8 C7 175.96(14)
O1 C7 C8 O2 172.74(17)
S1 C7 C8 O2 -6.79(18)
O1 C7 C8 C9 -63.9(2)
S1 C7 C8 C9 116.54(14)
O1 C7 C8 C10 54.8(2)
S1 C7 C8 C10 -124.74(13)
C15 C16 C17 C18 -0.8(3)
C13 C18 C17 C16 0.1(3)
C2 C3 C4 C5 1.3(3)
C3 C4 C5 C6 -0.9(3)
C1 C6 C5 C4 0.1(3)
